data_4102143
loop_
_publ_author_name
'Guohai Xu'
'Xiaoguang Zhang'
'Peng Guo'
'Chengling Pan'
'Hongjie Zhang'
'Cheng Wang'

_publ_section_title
;
 MnII-based MIL-53 Analogues: Synthesis Using Neutral Bridging \m2-Ligands
 and Application in Liquid-Phase Adsorption and Separation of C6-C8
 Aromatics
;
_journal_name_full 'Journal of the American Chemical Society'
_journal_page_first 3656
_journal_page_last 3657
_journal_paper_doi 10.1021/ja910818a
_journal_volume 132
_journal_year 2010
_chemical_formula_moiety 'C38 H28 Mn2 N2 O10'
_chemical_formula_sum 'C19 H14 Mn N O5'
_chemical_formula_weight 391.25
_chemical_name_systematic
;
 ?
;
_space_group_IT_number 15
_symmetry_cell_setting monoclinic
_symmetry_space_group_name_Hall '-C 2yc'
_symmetry_space_group_name_H-M 'C 1 2/c 1'
_atom_sites_solution_hydrogens geom
_atom_sites_solution_primary direct
_atom_sites_solution_secondary difmap
_audit_creation_method SHELXL-97
_cell_angle_alpha 90.00
_cell_angle_beta 130.087(2)
_cell_angle_gamma 90.00
_cell_formula_units_Z 8
_cell_length_a 19.175(4)
_cell_length_b 16.692(3)
_cell_length_c 14.285(3)
_cell_measurement_temperature 173(2)
_cell_measurement_theta_max 26.0
_cell_measurement_theta_min 1.9
_cell_volume 3498.0(12)
_computing_cell_refinement 'Bruker SMART'
_computing_data_collection 'Bruker SMART'
_computing_data_reduction 'Bruker SAINT software (Bruker, 1999)'
_computing_molecular_graphics 'SHELXTL-PLUS (Sheldrick, 1990)'
_computing_publication_material SHELXL-97
_computing_structure_refinement 'SHELXL-97 (Sheldrick, 1997)'
_computing_structure_solution 'SHELXS-97(Sheldrick, 1997)'
_diffrn_ambient_temperature 173(2)
_diffrn_measured_fraction_theta_full 0.997
_diffrn_measured_fraction_theta_max 0.997
_diffrn_measurement_device_type 'Bruker SMART APEX CCD'
_diffrn_measurement_method '\w scan'
_diffrn_radiation_monochromator graphite
_diffrn_radiation_source 'fine-focus sealed tube'
_diffrn_radiation_type MoK\a
_diffrn_radiation_wavelength 0.71073
_diffrn_reflns_av_R_equivalents 0.0506
_diffrn_reflns_av_sigmaI/netI 0.0575
_diffrn_reflns_limit_h_max 23
_diffrn_reflns_limit_h_min -23
_diffrn_reflns_limit_k_max 20
_diffrn_reflns_limit_k_min -19
_diffrn_reflns_limit_l_max 17
_diffrn_reflns_limit_l_min -15
_diffrn_reflns_number 10925
_diffrn_reflns_theta_full 26.02
_diffrn_reflns_theta_max 26.02
_diffrn_reflns_theta_min 1.85
_diffrn_standards_decay_% none
_diffrn_standards_interval_count none
_diffrn_standards_interval_time none
_diffrn_standards_number none
_exptl_absorpt_coefficient_mu 0.784
_exptl_absorpt_correction_T_max 0.835
_exptl_absorpt_correction_T_min 0.514
_exptl_absorpt_correction_type empirical
_exptl_absorpt_process_details SADABS
_exptl_crystal_colour red
_exptl_crystal_density_diffrn 1.486
_exptl_crystal_density_method 'not measured'
_exptl_crystal_description rod
_exptl_crystal_F_000 1600
_exptl_crystal_size_max 0.36
_exptl_crystal_size_mid 0.18
_exptl_crystal_size_min 0.15
_refine_diff_density_max 0.953
_refine_diff_density_min -0.816
_refine_diff_density_rms 0.153
_refine_ls_extinction_method none
_refine_ls_goodness_of_fit_ref 1.081
_refine_ls_hydrogen_treatment constr
_refine_ls_matrix_type full
_refine_ls_number_parameters 195
_refine_ls_number_reflns 3442
_refine_ls_number_restraints 0
_refine_ls_restrained_S_all 1.081
_refine_ls_R_factor_all 0.0965
_refine_ls_R_factor_gt 0.0685
_refine_ls_shift/su_max 0.000
_refine_ls_shift/su_mean 0.000
_refine_ls_structure_factor_coef Fsqd
_refine_ls_weighting_details 'calc w=1/[\s^2^(Fo^2^)+(0.1415P)^2^+6.6042P] where P=(Fo^2^+2Fc^2^)/3'
_refine_ls_weighting_scheme calc
_refine_ls_wR_factor_gt 0.1953
_refine_ls_wR_factor_ref 0.2253
_reflns_number_gt 2425
_reflns_number_total 3442
_reflns_threshold_expression >2sigma(I)
_cod_data_source_file ja910818a_si_002_08.cif
_cod_data_source_block 4ben
_cod_original_cell_volume 3497.9(11)
_cod_database_code 4102143

loop_
_symmetry_equiv_pos_as_xyz
'x, y, z'
'-x, y, -z+1/2'
'x+1/2, y+1/2, z'
'-x+1/2, y+1/2, -z+1/2'
'-x, -y, -z'
'x, -y, z-1/2'
'-x+1/2, -y+1/2, -z'
'x+1/2, -y+1/2, z-1/2'

loop_
_atom_site_label
_atom_site_type_symbol
_atom_site_fract_x
_atom_site_fract_y
_atom_site_fract_z
_atom_site_U_iso_or_equiv
_atom_site_adp_type
_atom_site_occupancy
_atom_site_symmetry_multiplicity
_atom_site_calc_flag
_atom_site_refinement_flags
_atom_site_disorder_assembly
_atom_site_disorder_group
C1 C 0.9172(3) -0.1570(3) 0.5032(5) 0.0310(11) Uani 1 1 d . . .
C2 C 0.8547(3) -0.2278(3) 0.4375(5) 0.0321(11) Uani 1 1 d . . .
C3 C 0.8129(5) -0.2440(4) 0.3173(6) 0.069(2) Uani 1 1 d . . .
H3 H 0.8263 -0.2130 0.2765 0.082 Uiso 1 1 calc R . .
C4 C 0.7509(5) -0.3065(4) 0.2566(6) 0.067(2) Uani 1 1 d . . .
H4 H 0.7240 -0.3175 0.1758 0.080 Uiso 1 1 calc R . .
C5 C 0.7287(3) -0.3522(3) 0.3131(4) 0.0296(11) Uani 1 1 d . . .
C6 C 0.7726(4) -0.3368(3) 0.4345(5) 0.0455(14) Uani 1 1 d . . .
H6 H 0.7596 -0.3681 0.4755 0.055 Uiso 1 1 calc R . .
C7 C 0.8354(4) -0.2757(3) 0.4958(5) 0.0407(13) Uani 1 1 d . . .
H7 H 0.8650 -0.2669 0.5781 0.049 Uiso 1 1 calc R . .
C8 C 1.1546(3) -0.0850(3) 0.7442(4) 0.0273(10) Uani 1 1 d . . .
C9 C 1.1824(5) 0.0773(4) 0.9644(8) 0.071(2) Uani 1 1 d . . .
H9 H 1.2013 0.0243 0.9756 0.085 Uiso 1 1 calc R . .
C10 C 1.2426(5) 0.1379(4) 0.9955(8) 0.069(2) Uani 1 1 d . . .
H10 H 1.3012 0.1252 1.0263 0.083 Uiso 1 1 calc R . .
C11 C 1.2178(4) 0.2167(3) 0.9821(5) 0.0384(13) Uani 1 1 d . . .
C12 C 1.1305(4) 0.2300(4) 0.9344(8) 0.072(2) Uani 1 1 d . . .
H12 H 1.1096 0.2824 0.9205 0.087 Uiso 1 1 calc R . .
C13 C 1.0721(4) 0.1681(4) 0.9060(7) 0.061(2) Uani 1 1 d . . .
H13 H 1.0138 0.1794 0.8777 0.073 Uiso 1 1 calc R . .
C14 C 1.0534(10) -0.4283(9) 0.4799(10) 0.245(11) Uiso 1 1 d G . .
H14 H 1.0246 -0.4462 0.4009 0.293 Uiso 1 1 calc R . .
C15 C 1.0122(7) -0.3704(8) 0.4998(12) 0.197(8) Uiso 1 1 d G . .
H15 H 0.9557 -0.3495 0.4341 0.237 Uiso 1 1 calc R . .
C16 C 1.0552(10) -0.3437(6) 0.6179(15) 0.190(7) Uiso 1 1 d G . .
H16 H 1.0276 -0.3049 0.6312 0.228 Uiso 1 1 calc R . .
C17 C 1.1395(10) -0.3749(8) 0.7160(10) 0.190(7) Uiso 1 1 d G . .
H17 H 1.1684 -0.3570 0.7950 0.228 Uiso 1 1 calc R . .
C18 C 1.1808(7) -0.4328(8) 0.6961(12) 0.208(8) Uiso 1 1 d G . .
H18 H 1.2373 -0.4537 0.7618 0.250 Uiso 1 1 calc R . .
C19 C 1.1378(10) -0.4595(6) 0.5781(15) 0.169(6) Uiso 1 1 d G . .
H19 H 1.1654 -0.4983 0.5648 0.203 Uiso 1 1 calc R . .
N1 N 1.0985(3) 0.0931(3) 0.9189(4) 0.0328(10) Uani 1 1 d . . .
O1 O 0.9240(2) -0.1094(2) 0.4405(3) 0.0351(8) Uani 1 1 d . . .
O2 O 0.9570(2) -0.1497(2) 0.6147(3) 0.0351(8) Uani 1 1 d . . .
O3 O 1.1219(2) -0.0689(2) 0.6373(3) 0.0311(8) Uani 1 1 d . . .
O4 O 1.1300(2) -0.05422(19) 0.7991(3) 0.0316(8) Uani 1 1 d . . .
O5 O 1.0398(2) 0.0340(2) 0.8862(3) 0.0336(8) Uani 1 1 d . . .
Mn1 Mn 1.0000 0.0000 0.5000 0.0213(3) Uani 1 2 d S . .
Mn2 Mn 1.0000 -0.06269(5) 0.7500 0.0213(3) Uani 1 2 d S . .

loop_
_atom_site_aniso_label
_atom_site_aniso_U_11
_atom_site_aniso_U_22
_atom_site_aniso_U_33
_atom_site_aniso_U_23
_atom_site_aniso_U_13
_atom_site_aniso_U_12
C1 0.041(3) 0.022(2) 0.033(3) -0.009(2) 0.025(2) -0.006(2)
C2 0.040(3) 0.025(2) 0.033(3) -0.009(2) 0.024(2) -0.007(2)
C3 0.110(6) 0.072(5) 0.047(4) -0.029(3) 0.061(4) -0.058(4)
C4 0.099(5) 0.078(5) 0.036(3) -0.035(3) 0.049(4) -0.059(4)
C5 0.035(3) 0.027(2) 0.029(3) -0.006(2) 0.022(2) -0.006(2)
C6 0.059(4) 0.041(3) 0.034(3) -0.006(2) 0.028(3) -0.018(3)
C7 0.052(3) 0.040(3) 0.024(3) -0.005(2) 0.022(3) -0.015(3)
C8 0.027(2) 0.027(2) 0.030(3) 0.004(2) 0.019(2) -0.0001(19)
C9 0.065(4) 0.043(4) 0.123(7) -0.044(4) 0.068(5) -0.025(3)
C10 0.057(4) 0.055(4) 0.118(6) -0.051(4) 0.066(4) -0.031(3)
C11 0.048(3) 0.045(3) 0.031(3) -0.009(2) 0.030(3) -0.020(3)
C12 0.048(4) 0.032(3) 0.108(6) 0.022(4) 0.037(4) -0.007(3)
C13 0.042(3) 0.034(3) 0.094(6) 0.017(3) 0.038(4) -0.003(3)
N1 0.043(2) 0.036(2) 0.031(2) -0.0145(19) 0.029(2) -0.0203(19)
O1 0.044(2) 0.0276(19) 0.0311(19) -0.0044(15) 0.0233(17) -0.0104(15)
O2 0.048(2) 0.0274(18) 0.0271(19) -0.0083(14) 0.0232(17) -0.0083(15)
O3 0.0342(18) 0.0294(18) 0.0293(18) 0.0084(14) 0.0204(16) 0.0081(14)
O4 0.0315(17) 0.0319(19) 0.0329(19) -0.0016(15) 0.0215(16) 0.0048(14)
O5 0.046(2) 0.0319(18) 0.036(2) -0.0174(16) 0.0324(18) -0.0217(16)
Mn1 0.0275(5) 0.0161(5) 0.0232(5) 0.0011(4) 0.0176(5) 0.0012(4)
Mn2 0.0280(5) 0.0154(5) 0.0212(5) 0.000 0.0162(4) 0.000

loop_
_atom_type_symbol
_atom_type_description
_atom_type_scat_dispersion_real
_atom_type_scat_dispersion_imag
_atom_type_scat_source
C C 0.0033 0.0016 'International Tables Vol C Tables 4.2.6.8 and 6.1.1.4'
H H 0.0000 0.0000 'International Tables Vol C Tables 4.2.6.8 and 6.1.1.4'
N N 0.0061 0.0033 'International Tables Vol C Tables 4.2.6.8 and 6.1.1.4'
O O 0.0106 0.0060 'International Tables Vol C Tables 4.2.6.8 and 6.1.1.4'
Mn Mn 0.3368 0.7283 'International Tables Vol C Tables 4.2.6.8 and 6.1.1.4'

loop_
_geom_angle_atom_site_label_1
_geom_angle_atom_site_label_2
_geom_angle_atom_site_label_3
_geom_angle
_geom_angle_site_symmetry_1
_geom_angle_site_symmetry_3
_geom_angle_publ_flag
O2 C1 O1 125.7(4) . . ?
O2 C1 C2 117.2(4) . . ?
O1 C1 C2 117.1(4) . . ?
C7 C2 C3 118.6(5) . . ?
C7 C2 C1 119.9(5) . . ?
C3 C2 C1 121.5(5) . . ?
C2 C3 C4 120.2(5) . . ?
C2 C3 H3 119.9 . . ?
C4 C3 H3 119.9 . . ?
C5 C4 C3 121.3(5) . . ?
C5 C4 H4 119.4 . . ?
C3 C4 H4 119.4 . . ?
C4 C5 C6 118.1(5) . . ?
C4 C5 C8 121.5(5) . 8_445 ?
C6 C5 C8 120.3(5) . 8_445 ?
C5 C6 C7 120.9(5) . . ?
C5 C6 H6 119.6 . . ?
C7 C6 H6 119.6 . . ?
C2 C7 C6 120.9(5) . . ?
C2 C7 H7 119.5 . . ?
C6 C7 H7 119.5 . . ?
O3 C8 O4 125.5(4) . . ?
O3 C8 C5 117.8(4) . 8_546 ?
O4 C8 C5 116.7(4) . 8_546 ?
N1 C9 C10 121.1(6) . . ?
N1 C9 H9 119.4 . . ?
C10 C9 H9 119.4 . . ?
C11 C10 C9 121.2(6) . . ?
C11 C10 H10 119.4 . . ?
C9 C10 H10 119.4 . . ?
C12 C11 C10 115.6(5) . . ?
C12 C11 C11 122.1(7) . 7_757 ?
C10 C11 C11 122.3(7) . 7_757 ?
C11 C12 C13 122.0(6) . . ?
C11 C12 H12 119.0 . . ?
C13 C12 H12 119.0 . . ?
N1 C13 C12 120.2(6) . . ?
N1 C13 H13 119.9 . . ?
C12 C13 H13 119.9 . . ?
C15 C14 C19 120.0 . . ?
C15 C14 H14 120.0 . . ?
C19 C14 H14 120.0 . . ?
C14 C15 C16 120.0 . . ?
C14 C15 H15 120.0 . . ?
C16 C15 H15 120.0 . . ?
C15 C16 C17 120.0 . . ?
C15 C16 H16 120.0 . . ?
C17 C16 H16 120.0 . . ?
C18 C17 C16 120.0 . . ?
C18 C17 H17 120.0 . . ?
C16 C17 H17 120.0 . . ?
C17 C18 C19 120.0 . . ?
C17 C18 H18 120.0 . . ?
C19 C18 H18 120.0 . . ?
C18 C19 C14 120.0 . . ?
C18 C19 H19 120.0 . . ?
C14 C19 H19 120.0 . . ?
C9 N1 C13 119.7(5) . . ?
C9 N1 O5 120.8(5) . . ?
C13 N1 O5 119.5(4) . . ?
C1 O1 Mn1 127.5(3) . . ?
C1 O2 Mn2 142.0(3) . . ?
C8 O3 Mn1 128.1(3) . . ?
C8 O4 Mn2 127.0(3) . . ?
N1 O5 Mn2 125.0(3) . . ?
N1 O5 Mn1 122.1(3) . 2_756 ?
Mn2 O5 Mn1 110.93(13) . 2_756 ?
O1 Mn1 O1 180.0(2) . 5_756 ?
O1 Mn1 O3 88.19(13) . . ?
O1 Mn1 O3 91.81(13) 5_756 . ?
O1 Mn1 O3 91.81(13) . 5_756 ?
O1 Mn1 O3 88.19(13) 5_756 5_756 ?
O3 Mn1 O3 180.000(1) . 5_756 ?
O1 Mn1 O5 87.69(14) . 6 ?
O1 Mn1 O5 92.31(14) 5_756 6 ?
O3 Mn1 O5 81.46(12) . 6 ?
O3 Mn1 O5 98.54(12) 5_756 6 ?
O1 Mn1 O5 92.31(14) . 2_756 ?
O1 Mn1 O5 87.69(14) 5_756 2_756 ?
O3 Mn1 O5 98.54(12) . 2_756 ?
O3 Mn1 O5 81.46(12) 5_756 2_756 ?
O5 Mn1 O5 180.000(1) 6 2_756 ?
O2 Mn2 O2 93.25(19) . 2_756 ?
O2 Mn2 O4 91.83(13) . . ?
O2 Mn2 O4 93.43(14) 2_756 . ?
O2 Mn2 O4 93.43(14) . 2_756 ?
O2 Mn2 O4 91.83(13) 2_756 2_756 ?
O4 Mn2 O4 172.33(18) . 2_756 ?
O2 Mn2 O5 177.03(14) . . ?
O2 Mn2 O5 89.23(13) 2_756 . ?
O4 Mn2 O5 89.64(12) . . ?
O4 Mn2 O5 84.86(13) 2_756 . ?
O2 Mn2 O5 89.23(13) . 2_756 ?
O2 Mn2 O5 177.03(14) 2_756 2_756 ?
O4 Mn2 O5 84.86(13) . 2_756 ?
O4 Mn2 O5 89.64(12) 2_756 2_756 ?
O5 Mn2 O5 88.34(19) . 2_756 ?

loop_
_geom_bond_atom_site_label_1
_geom_bond_atom_site_label_2
_geom_bond_distance
_geom_bond_site_symmetry_2
_geom_bond_publ_flag
C1 O2 1.253(6) . ?
C1 O1 1.264(6) . ?
C1 C2 1.506(7) . ?
C2 C7 1.367(7) . ?
C2 C3 1.375(8) . ?
C3 C4 1.389(8) . ?
C3 H3 0.9300 . ?
C4 C5 1.363(8) . ?
C4 H4 0.9300 . ?
C5 C6 1.378(7) . ?
C5 C8 1.513(7) 8_445 ?
C6 C7 1.378(7) . ?
C6 H6 0.9300 . ?
C7 H7 0.9300 . ?
C8 O3 1.251(6) . ?
C8 O4 1.256(6) . ?
C8 C5 1.513(7) 8_546 ?
C9 N1 1.317(8) . ?
C9 C10 1.376(9) . ?
C9 H9 0.9300 . ?
C10 C11 1.368(9) . ?
C10 H10 0.9300 . ?
C11 C12 1.359(9) . ?
C11 C11 1.486(10) 7_757 ?
C12 C13 1.379(8) . ?
C12 H12 0.9300 . ?
C13 N1 1.319(7) . ?
C13 H13 0.9300 . ?
C14 C15 1.3900 . ?
C14 C19 1.3900 . ?
C14 H14 0.9300 . ?
C15 C16 1.3900 . ?
C15 H15 0.9300 . ?
C16 C17 1.3900 . ?
C16 H16 0.9300 . ?
C17 C18 1.3900 . ?
C17 H17 0.9300 . ?
C18 C19 1.3900 . ?
C18 H18 0.9300 . ?
C19 H19 0.9300 . ?
N1 O5 1.334(5) . ?
O1 Mn1 2.142(3) . ?
O2 Mn2 2.115(3) . ?
O3 Mn1 2.174(3) . ?
O4 Mn2 2.115(3) . ?
O5 Mn2 2.249(3) . ?
O5 Mn1 2.269(3) 2_756 ?
Mn1 O1 2.142(3) 5_756 ?
Mn1 O3 2.174(3) 5_756 ?
Mn1 O5 2.269(3) 6 ?
Mn1 O5 2.269(3) 2_756 ?
Mn2 O2 2.115(3) 2_756 ?
Mn2 O4 2.115(3) 2_756 ?
Mn2 O5 2.249(3) 2_756 ?

loop_
_geom_torsion_atom_site_label_1
_geom_torsion_atom_site_label_2
_geom_torsion_atom_site_label_3
_geom_torsion_atom_site_label_4
_geom_torsion
_geom_torsion_site_symmetry_1
_geom_torsion_site_symmetry_2
_geom_torsion_site_symmetry_3
_geom_torsion_site_symmetry_4
_geom_torsion_publ_flag
O2 C1 C2 C7 7.3(7) . . . . ?
O1 C1 C2 C7 -171.7(5) . . . . ?
O2 C1 C2 C3 -175.4(6) . . . . ?
O1 C1 C2 C3 5.5(8) . . . . ?
C7 C2 C3 C4 1.6(11) . . . . ?
C1 C2 C3 C4 -175.7(7) . . . . ?
C2 C3 C4 C5 1.2(12) . . . . ?
C3 C4 C5 C6 -2.8(11) . . . . ?
C3 C4 C5 C8 174.0(7) . . . 8_445 ?
C4 C5 C6 C7 1.6(9) . . . . ?
C8 C5 C6 C7 -175.2(5) 8_445 . . . ?
C3 C2 C7 C6 -2.8(9) . . . . ?
C1 C2 C7 C6 174.6(5) . . . . ?
C5 C6 C7 C2 1.2(9) . . . . ?
N1 C9 C10 C11 1.0(13) . . . . ?
C9 C10 C11 C12 -1.2(11) . . . . ?
C9 C10 C11 C11 178.5(8) . . . 7_757 ?
C10 C11 C12 C13 2.4(12) . . . . ?
C11 C11 C12 C13 -177.3(8) 7_757 . . . ?
C11 C12 C13 N1 -3.5(13) . . . . ?
C19 C14 C15 C16 0.0 . . . . ?
C14 C15 C16 C17 0.0 . . . . ?
C15 C16 C17 C18 0.0 . . . . ?
C16 C17 C18 C19 0.0 . . . . ?
C17 C18 C19 C14 0.0 . . . . ?
C15 C14 C19 C18 0.0 . . . . ?
C10 C9 N1 C13 -2.0(12) . . . . ?
C10 C9 N1 O5 178.4(7) . . . . ?
C12 C13 N1 C9 3.1(11) . . . . ?
C12 C13 N1 O5 -177.2(7) . . . . ?
O2 C1 O1 Mn1 -2.5(8) . . . . ?
C2 C1 O1 Mn1 176.4(3) . . . . ?
O1 C1 O2 Mn2 36.5(9) . . . . ?
C2 C1 O2 Mn2 -142.5(4) . . . . ?
O4 C8 O3 Mn1 -11.1(7) . . . . ?
C5 C8 O3 Mn1 167.6(3) 8_546 . . . ?
O3 C8 O4 Mn2 62.8(6) . . . . ?
C5 C8 O4 Mn2 -115.9(4) 8_546 . . . ?
C9 N1 O5 Mn2 -57.0(7) . . . . ?
C13 N1 O5 Mn2 123.4(5) . . . . ?
C9 N1 O5 Mn1 105.4(6) . . . 2_756 ?
C13 N1 O5 Mn1 -74.2(6) . . . 2_756 ?
C1 O1 Mn1 O1 -124(100) . . . 5_756 ?
C1 O1 Mn1 O3 58.9(4) . . . . ?
C1 O1 Mn1 O3 -121.1(4) . . . 5_756 ?
C1 O1 Mn1 O5 140.4(4) . . . 6 ?
C1 O1 Mn1 O5 -39.6(4) . . . 2_756 ?
C8 O3 Mn1 O1 -89.9(4) . . . . ?
C8 O3 Mn1 O1 90.1(4) . . . 5_756 ?
C8 O3 Mn1 O3 152(42) . . . 5_756 ?
C8 O3 Mn1 O5 -177.8(4) . . . 6 ?
C8 O3 Mn1 O5 2.2(4) . . . 2_756 ?
C1 O2 Mn2 O2 174.1(6) . . . 2_756 ?
C1 O2 Mn2 O4 -92.4(5) . . . . ?
C1 O2 Mn2 O4 82.1(5) . . . 2_756 ?
C1 O2 Mn2 O5 27(3) . . . . ?
C1 O2 Mn2 O5 -7.5(5) . . . 2_756 ?
C8 O4 Mn2 O2 9.1(4) . . . . ?
C8 O4 Mn2 O2 102.5(4) . . . 2_756 ?
C8 O4 Mn2 O4 -124.2(4) . . . 2_756 ?
C8 O4 Mn2 O5 -168.3(4) . . . . ?
C8 O4 Mn2 O5 -80.0(4) . . . 2_756 ?
N1 O5 Mn2 O2 -90(2) . . . . ?
Mn1 O5 Mn2 O2 106(2) 2_756 . . . ?
N1 O5 Mn2 O2 123.4(4) . . . 2_756 ?
Mn1 O5 Mn2 O2 -40.66(17) 2_756 . . 2_756 ?
N1 O5 Mn2 O4 30.0(4) . . . . ?
Mn1 O5 Mn2 O4 -134.09(17) 2_756 . . . ?
N1 O5 Mn2 O4 -144.7(4) . . . 2_756 ?
Mn1 O5 Mn2 O4 51.25(16) 2_756 . . 2_756 ?
N1 O5 Mn2 O5 -54.9(3) . . . 2_756 ?
Mn1 O5 Mn2 O5 141.0(2) 2_756 . . 2_756 ?
